data_7150376
loop_
_publ_author_name
'Horsley, Helen T.'
'Holmes, Andrew B.'
'Davies, John E.'
'Goodman, Jonathan M.'
'Silva, Mar\'ia A'
'Pascu, Sofia I.'
'Collins, Ian'

_publ_section_title
;
 Investigation of conjugate addition/intramolecular nitrone dipolar
 cycloadditions and their use in the synthesis of dendrobatid alkaloid
 precursors.
;
_journal_issue 8
_journal_name_full 'Organic &amp; biomolecular chemistry'
_journal_page_first 1258
_journal_page_last 1265
_journal_paper_doi 10.1039/b402307b
_journal_volume 2
_journal_year 2004
_chemical_formula_moiety 'C13 H17 N3 O'
_chemical_formula_sum 'C13 H17 N3 O'
_chemical_formula_weight 231.30
_chemical_name_systematic
;
?
;
_space_group_IT_number 2
_symmetry_cell_setting triclinic
_symmetry_space_group_name_Hall '-P 1'
_symmetry_space_group_name_H-M 'P -1'
_atom_sites_solution_hydrogens geom
_atom_sites_solution_primary direct
_atom_sites_solution_secondary difmap
_audit_creation_method SHELXL-97
_cell_angle_alpha 86.9810(10)
_cell_angle_beta 89.7330(10)
_cell_angle_gamma 68.6350(10)
_cell_formula_units_Z 4
_cell_length_a 5.84160(10)
_cell_length_b 6.9482(2)
_cell_length_c 31.7123(12)
_cell_measurement_reflns_used 14549
_cell_measurement_temperature 180(2)
_cell_measurement_theta_max 25.03
_cell_measurement_theta_min 1.00
_cell_volume 1196.89(6)
_computing_cell_refinement 'HKL Scalepack (Otwinowski & Minor 1997)'
_computing_data_collection 'Collect (Nonius B.V. 1998)'
_computing_data_reduction
;
HKL Denzo and Scalepack (Otwinowski & Minor 1997)
;
_computing_publication_material 'SHELXL-97 (Sheldrick 1997)'
_computing_structure_refinement 'SHELXL-97 (Sheldrick 1997)'
_computing_structure_solution 'SIR-92 (Altomare et al. 1994)'
_diffrn_ambient_temperature 180(2)
_diffrn_measured_fraction_theta_full 0.956
_diffrn_measured_fraction_theta_max 0.956
_diffrn_measurement_device_type 'Nonius Kappa CCD'
_diffrn_measurement_method 'Thin slice \w and \f scans'
_diffrn_radiation_source 'fine-focus sealed tube'
_diffrn_radiation_type MoK\a
_diffrn_radiation_wavelength 0.71073
_diffrn_reflns_av_R_equivalents 0.0520
_diffrn_reflns_av_sigmaI/netI 0.0656
_diffrn_reflns_limit_h_max 6
_diffrn_reflns_limit_h_min -6
_diffrn_reflns_limit_k_max 8
_diffrn_reflns_limit_k_min -8
_diffrn_reflns_limit_l_max 37
_diffrn_reflns_limit_l_min -37
_diffrn_reflns_number 7169
_diffrn_reflns_theta_full 25.04
_diffrn_reflns_theta_max 25.04
_diffrn_reflns_theta_min 4.09
_exptl_absorpt_coefficient_mu 0.084
_exptl_absorpt_correction_T_max 0.997
_exptl_absorpt_correction_T_min 0.879
_exptl_absorpt_correction_type multi-scan
_exptl_absorpt_process_details
;
multi-scan from symmetry-related measurements
Sortav (Blessing 1995)
;
_exptl_crystal_colour colourless
_exptl_crystal_density_diffrn 1.284
_exptl_crystal_density_method 'not measured'
_exptl_crystal_F_000 496
_exptl_crystal_size_max 0.18
_exptl_crystal_size_mid 0.10
_exptl_crystal_size_min 0.07
_refine_diff_density_max 0.224
_refine_diff_density_min -0.223
_refine_diff_density_rms 0.053
_refine_ls_extinction_method none
_refine_ls_goodness_of_fit_ref 1.145
_refine_ls_hydrogen_treatment mixed
_refine_ls_matrix_type full
_refine_ls_number_parameters 307
_refine_ls_number_reflns 4054
_refine_ls_number_restraints 0
_refine_ls_restrained_S_all 1.145
_refine_ls_R_factor_all 0.0836
_refine_ls_R_factor_gt 0.0603
_refine_ls_shift/su_max 0.001
_refine_ls_shift/su_mean 0.000
_refine_ls_structure_factor_coef Fsqd
_refine_ls_weighting_details 'calc w=1/[\s^2^(Fo^2^)+(0.0000P)^2^+1.2698P] where P=(Fo^2^+2Fc^2^)/3'
_refine_ls_weighting_scheme calc
_refine_ls_wR_factor_gt 0.1211
_refine_ls_wR_factor_ref 0.1306
_reflns_number_gt 3114
_reflns_number_total 4054
_reflns_threshold_expression >2sigma(I)
_cod_data_source_file b402307b.txt
_cod_data_source_block ah0305
_cod_depositor_comments
;
The following automatic conversions were performed:
'_symmetry_cell_setting' value 'Triclinic' changed to 'triclinic'
according to '/home/saulius/struct/CIF-dictionaries/cif_core.dic'
dictionary named 'cif_core.dic' version 2.4.1 from 2010-06-29.

Automatic conversion script
Id: cif_fix_enum 1527 2010-12-29 10:47:43Z saulius 
;
_cod_original_sg_symbol_H-M P-1
_cod_database_code 7150376

loop_
_symmetry_equiv_pos_as_xyz
'x, y, z'
'-x, -y, -z'

loop_
_atom_site_label
_atom_site_type_symbol
_atom_site_fract_x
_atom_site_fract_y
_atom_site_fract_z
_atom_site_U_iso_or_equiv
_atom_site_adp_type
_atom_site_occupancy
_atom_site_symmetry_multiplicity
_atom_site_calc_flag
_atom_site_refinement_flags
_atom_site_disorder_assembly
_atom_site_disorder_group
O1_1 O -1.3146(3) 0.8322(3) 0.36056(6) 0.0301(5) Uani 1 1 d . . .
N1_1 N -1.3602(4) 0.6485(3) 0.37801(7) 0.0248(5) Uani 1 1 d . . .
N2_1 N -1.6891(5) 0.8311(4) 0.51482(8) 0.0435(7) Uani 1 1 d . . .
N3_1 N -1.7444(5) 0.8932(4) 0.28544(9) 0.0491(7) Uani 1 1 d . . .
C1_1 C -1.5853(5) 0.8544(4) 0.43500(8) 0.0309(7) Uani 1 1 d . . .
H1A_1 H -1.5383 0.9761 0.4288 0.037 Uiso 1 1 calc R . .
H1B_1 H -1.7309 0.8708 0.4173 0.037 Uiso 1 1 calc R . .
C2_1 C -1.3727(5) 0.6574(4) 0.42409(8) 0.0258(6) Uani 1 1 d . . .
H2_1 H -1.4179 0.5383 0.4349 0.031 Uiso 1 1 calc R . .
C3_1 C -1.1316(5) 0.6328(5) 0.44596(9) 0.0344(7) Uani 1 1 d . . .
H3A_1 H -1.1521 0.6306 0.4770 0.041 Uiso 1 1 calc R . .
H3B_1 H -1.0823 0.7511 0.4374 0.041 Uiso 1 1 calc R . .
C4_1 C -0.9329(5) 0.4304(5) 0.43360(9) 0.0378(7) Uani 1 1 d . . .
H4A_1 H -0.7748 0.4125 0.4476 0.045 Uiso 1 1 calc R . .
H4B_1 H -0.9800 0.3117 0.4428 0.045 Uiso 1 1 calc R . .
C5_1 C -0.9049(5) 0.4377(5) 0.38593(8) 0.0316(7) Uani 1 1 d . . .
H5A_1 H -0.7802 0.3051 0.3778 0.038 Uiso 1 1 calc R . .
H5B_1 H -0.8439 0.5494 0.3775 0.038 Uiso 1 1 calc R . .
C6_1 C -1.1456(5) 0.4751(4) 0.36187(8) 0.0261(6) Uani 1 1 d . . .
C7_1 C -1.2235(5) 0.2887(4) 0.35882(9) 0.0294(6) Uani 1 1 d . . .
H7A_1 H -1.0785 0.1594 0.3568 0.035 Uiso 1 1 calc R . .
H7B_1 H -1.3208 0.2743 0.3836 0.035 Uiso 1 1 calc R . .
C8_1 C -1.3798(5) 0.3385(4) 0.31833(9) 0.0320(7) Uani 1 1 d . . .
H8A_1 H -1.5459 0.4418 0.3229 0.038 Uiso 1 1 calc R . .
H8B_1 H -1.3955 0.2123 0.3078 0.038 Uiso 1 1 calc R . .
C9_1 C -1.2337(5) 0.4264(4) 0.28777(9) 0.0317(7) Uani 1 1 d . . .
H9A_1 H -1.0955 0.3139 0.2756 0.038 Uiso 1 1 calc R . .
H9B_1 H -1.3406 0.5131 0.2645 0.038 Uiso 1 1 calc R . .
C10_1 C -1.1392(5) 0.5565(4) 0.31550(8) 0.0270(6) Uani 1 1 d . . .
H10_1 H -0.9667 0.5385 0.3078 0.032 Uiso 1 1 calc R . .
C11_1 C -1.2971(5) 0.7897(4) 0.31690(8) 0.0286(6) Uani 1 1 d . . .
H11_1 H -1.2113 0.8731 0.3017 0.034 Uiso 1 1 calc R . .
C12_1 C -1.6479(5) 0.8455(5) 0.47979(10) 0.0320(7) Uani 1 1 d . . .
C13_1 C -1.5492(6) 0.8471(4) 0.29902(9) 0.0326(7) Uani 1 1 d . . .
O1_2 O -0.7931(3) 0.7882(3) 0.13649(6) 0.0301(5) Uani 1 1 d . . .
N1_2 N -0.8432(4) 0.6079(3) 0.12262(7) 0.0241(5) Uani 1 1 d . . .
N2_2 N -1.1917(5) 0.8326(4) -0.01616(8) 0.0444(7) Uani 1 1 d . . .
N3_2 N -1.2097(5) 0.8352(4) 0.21286(8) 0.0446(7) Uani 1 1 d . . .
C1_2 C -1.0783(5) 0.8271(4) 0.06368(9) 0.0312(7) Uani 1 1 d . . .
H1A_2 H -1.2224 0.8382 0.0813 0.037 Uiso 1 1 calc R . .
H1B_2 H -1.0305 0.9469 0.0687 0.037 Uiso 1 1 calc R . .
C2_2 C -0.8642(5) 0.6257(4) 0.07657(8) 0.0263(6) Uani 1 1 d . . .
H2_2 H -0.9134 0.5096 0.0680 0.032 Uiso 1 1 calc R . .
C3_2 C -0.6274(5) 0.6044(5) 0.05330(9) 0.0339(7) Uani 1 1 d . . .
H3A_2 H -0.6552 0.6080 0.0224 0.041 Uiso 1 1 calc R . .
H3B_2 H -0.5752 0.7206 0.0595 0.041 Uiso 1 1 calc R . .
C4_2 C -0.4283(5) 0.3991(5) 0.06794(9) 0.0365(7) Uani 1 1 d . . .
H4A_2 H -0.4785 0.2828 0.0610 0.044 Uiso 1 1 calc R . .
H4B_2 H -0.2728 0.3829 0.0533 0.044 Uiso 1 1 calc R . .
C5_2 C -0.3899(5) 0.3962(5) 0.11553(8) 0.0305(7) Uani 1 1 d . . .
H5A_2 H -0.3242 0.5045 0.1218 0.037 Uiso 1 1 calc R . .
H5B_2 H -0.2657 0.2607 0.1252 0.037 Uiso 1 1 calc R . .
C6_2 C -0.6271(5) 0.4327(4) 0.14053(8) 0.0252(6) Uani 1 1 d . . .
C7_2 C -0.7042(5) 0.2445(4) 0.14742(9) 0.0297(6) Uani 1 1 d . . .
H7A_2 H -0.5585 0.1145 0.1504 0.036 Uiso 1 1 calc R . .
H7B_2 H -0.8086 0.2355 0.1237 0.036 Uiso 1 1 calc R . .
C8_2 C -0.8494(5) 0.2857(5) 0.18868(9) 0.0335(7) Uani 1 1 d . . .
H8A_2 H -1.0175 0.3892 0.1838 0.040 Uiso 1 1 calc R . .
H8B_2 H -0.8602 0.1568 0.2018 0.040 Uiso 1 1 calc R . .
C9_2 C -0.6954(5) 0.3694(5) 0.21615(9) 0.0325(7) Uani 1 1 d . . .
H9A_2 H -0.5536 0.2549 0.2293 0.039 Uiso 1 1 calc R . .
H9B_2 H -0.7959 0.4520 0.2387 0.039 Uiso 1 1 calc R . .
C10_2 C -0.6090(5) 0.5051(4) 0.18524(8) 0.0276(6) Uani 1 1 d . . .
H10_2 H -0.4347 0.4864 0.1919 0.033 Uiso 1 1 calc R . .
C11_2 C -0.7676(5) 0.7372(4) 0.18084(8) 0.0291(6) Uani 1 1 d . . .
H11_2 H -0.6798 0.8183 0.1943 0.035 Uiso 1 1 calc R . .
C12_2 C -1.1456(5) 0.8328(5) 0.01907(10) 0.0332(7) Uani 1 1 d . . .
C13_2 C -1.0171(5) 0.7905(4) 0.19910(9) 0.0317(7) Uani 1 1 d . . .

loop_
_atom_site_aniso_label
_atom_site_aniso_U_11
_atom_site_aniso_U_22
_atom_site_aniso_U_33
_atom_site_aniso_U_23
_atom_site_aniso_U_13
_atom_site_aniso_U_12
O1_1 0.0397(11) 0.0282(11) 0.0266(10) -0.0022(8) 0.0038(8) -0.0171(9)
N1_1 0.0264(12) 0.0247(12) 0.0243(12) 0.0009(9) 0.0025(9) -0.0108(10)
N2_1 0.0384(15) 0.0529(18) 0.0383(17) -0.0063(13) 0.0084(12) -0.0150(13)
N3_1 0.0403(17) 0.0525(19) 0.0433(17) -0.0005(14) -0.0059(13) -0.0038(14)
C1_1 0.0292(15) 0.0332(17) 0.0277(15) -0.0046(13) 0.0027(12) -0.0078(13)
C2_1 0.0245(14) 0.0309(16) 0.0217(14) -0.0001(12) 0.0011(11) -0.0101(12)
C3_1 0.0279(15) 0.052(2) 0.0224(15) -0.0020(13) -0.0017(11) -0.0136(14)
C4_1 0.0219(15) 0.055(2) 0.0297(16) 0.0036(14) -0.0038(12) -0.0070(14)
C5_1 0.0219(14) 0.0403(18) 0.0295(15) -0.0005(13) 0.0013(11) -0.0077(13)
C6_1 0.0211(14) 0.0310(16) 0.0243(14) -0.0025(12) 0.0033(11) -0.0071(12)
C7_1 0.0296(15) 0.0232(15) 0.0319(16) -0.0019(12) 0.0056(12) -0.0055(12)
C8_1 0.0346(16) 0.0273(16) 0.0368(17) -0.0074(13) 0.0028(13) -0.0137(13)
C9_1 0.0338(16) 0.0312(16) 0.0275(15) -0.0057(12) 0.0008(12) -0.0084(13)
C10_1 0.0226(14) 0.0303(16) 0.0274(15) -0.0013(12) 0.0026(11) -0.0089(12)
C11_1 0.0321(15) 0.0305(16) 0.0235(14) 0.0011(12) 0.0022(11) -0.0120(13)
C12_1 0.0247(15) 0.0345(17) 0.0346(18) -0.0066(13) 0.0023(12) -0.0074(13)
C13_1 0.0376(18) 0.0283(16) 0.0270(15) 0.0014(12) 0.0021(13) -0.0065(14)
O1_2 0.0383(11) 0.0300(11) 0.0264(10) -0.0033(8) 0.0013(8) -0.0174(9)
N1_2 0.0239(12) 0.0234(12) 0.0248(12) -0.0025(9) -0.0009(9) -0.0082(10)
N2_2 0.0391(15) 0.0555(18) 0.0360(16) 0.0043(13) -0.0081(12) -0.0151(14)
N3_2 0.0408(16) 0.0429(17) 0.0403(16) -0.0017(13) 0.0058(13) -0.0039(13)
C1_2 0.0290(15) 0.0331(17) 0.0288(15) 0.0022(12) 0.0004(12) -0.0086(13)
C2_2 0.0235(14) 0.0301(16) 0.0241(14) -0.0013(12) -0.0005(11) -0.0086(12)
C3_2 0.0285(15) 0.0473(19) 0.0242(15) -0.0025(13) 0.0038(12) -0.0119(14)
C4_2 0.0226(15) 0.052(2) 0.0297(16) -0.0064(14) 0.0031(12) -0.0071(14)
C5_2 0.0203(14) 0.0373(17) 0.0309(15) -0.0038(13) 0.0014(11) -0.0068(13)
C6_2 0.0194(13) 0.0302(16) 0.0244(14) -0.0030(12) 0.0000(10) -0.0067(12)
C7_2 0.0299(15) 0.0218(15) 0.0360(16) -0.0028(12) -0.0022(12) -0.0075(12)
C8_2 0.0355(17) 0.0291(16) 0.0363(17) 0.0009(13) 0.0035(13) -0.0127(14)
C9_2 0.0323(16) 0.0349(17) 0.0272(15) 0.0013(13) 0.0008(12) -0.0091(14)
C10_2 0.0215(14) 0.0335(16) 0.0273(15) -0.0018(12) -0.0019(11) -0.0095(12)
C11_2 0.0322(15) 0.0316(16) 0.0261(15) -0.0042(12) 0.0027(12) -0.0143(13)
C12_2 0.0244(15) 0.0322(17) 0.0401(19) 0.0041(14) -0.0003(13) -0.0078(13)
C13_2 0.0346(17) 0.0290(16) 0.0270(15) -0.0037(12) 0.0009(13) -0.0057(13)

loop_
_atom_type_symbol
_atom_type_description
_atom_type_scat_dispersion_real
_atom_type_scat_dispersion_imag
_atom_type_scat_source
C C 0.0033 0.0016 'International Tables Vol C Tables 4.2.6.8 and 6.1.1.4'
H H 0.0000 0.0000 'International Tables Vol C Tables 4.2.6.8 and 6.1.1.4'
N N 0.0061 0.0033 'International Tables Vol C Tables 4.2.6.8 and 6.1.1.4'
O O 0.0106 0.0060 'International Tables Vol C Tables 4.2.6.8 and 6.1.1.4'

loop_
_geom_angle_atom_site_label_1
_geom_angle_atom_site_label_2
_geom_angle_atom_site_label_3
_geom_angle
_geom_angle_site_symmetry_1
_geom_angle_site_symmetry_3
_geom_angle_publ_flag
C11_1 O1_1 N1_1 99.54(18) . . ?
C2_1 N1_1 O1_1 108.29(19) . . ?
C2_1 N1_1 C6_1 115.3(2) . . ?
O1_1 N1_1 C6_1 101.93(17) . . ?
C12_1 C1_1 C2_1 110.8(2) . . ?
C12_1 C1_1 H1A_1 109.5 . . ?
C2_1 C1_1 H1A_1 109.5 . . ?
C12_1 C1_1 H1B_1 109.5 . . ?
C2_1 C1_1 H1B_1 109.5 . . ?
H1A_1 C1_1 H1B_1 108.1 . . ?
N1_1 C2_1 C3_1 114.8(2) . . ?
N1_1 C2_1 C1_1 108.5(2) . . ?
C3_1 C2_1 C1_1 113.2(2) . . ?
N1_1 C2_1 H2_1 106.6 . . ?
C3_1 C2_1 H2_1 106.6 . . ?
C1_1 C2_1 H2_1 106.6 . . ?
C2_1 C3_1 C4_1 109.1(2) . . ?
C2_1 C3_1 H3A_1 109.9 . . ?
C4_1 C3_1 H3A_1 109.9 . . ?
C2_1 C3_1 H3B_1 109.9 . . ?
C4_1 C3_1 H3B_1 109.9 . . ?
H3A_1 C3_1 H3B_1 108.3 . . ?
C5_1 C4_1 C3_1 108.8(2) . . ?
C5_1 C4_1 H4A_1 109.9 . . ?
C3_1 C4_1 H4A_1 109.9 . . ?
C5_1 C4_1 H4B_1 109.9 . . ?
C3_1 C4_1 H4B_1 109.9 . . ?
H4A_1 C4_1 H4B_1 108.3 . . ?
C4_1 C5_1 C6_1 113.1(2) . . ?
C4_1 C5_1 H5A_1 109.0 . . ?
C6_1 C5_1 H5A_1 109.0 . . ?
C4_1 C5_1 H5B_1 109.0 . . ?
C6_1 C5_1 H5B_1 109.0 . . ?
H5A_1 C5_1 H5B_1 107.8 . . ?
N1_1 C6_1 C7_1 107.5(2) . . ?
N1_1 C6_1 C5_1 113.3(2) . . ?
C7_1 C6_1 C5_1 116.6(2) . . ?
N1_1 C6_1 C10_1 100.6(2) . . ?
C7_1 C6_1 C10_1 105.1(2) . . ?
C5_1 C6_1 C10_1 112.2(2) . . ?
C8_1 C7_1 C6_1 103.7(2) . . ?
C8_1 C7_1 H7A_1 111.0 . . ?
C6_1 C7_1 H7A_1 111.0 . . ?
C8_1 C7_1 H7B_1 111.0 . . ?
C6_1 C7_1 H7B_1 111.0 . . ?
H7A_1 C7_1 H7B_1 109.0 . . ?
C7_1 C8_1 C9_1 102.8(2) . . ?
C7_1 C8_1 H8A_1 111.2 . . ?
C9_1 C8_1 H8A_1 111.2 . . ?
C7_1 C8_1 H8B_1 111.2 . . ?
C9_1 C8_1 H8B_1 111.2 . . ?
H8A_1 C8_1 H8B_1 109.1 . . ?
C10_1 C9_1 C8_1 103.7(2) . . ?
C10_1 C9_1 H9A_1 111.0 . . ?
C8_1 C9_1 H9A_1 111.0 . . ?
C10_1 C9_1 H9B_1 111.0 . . ?
C8_1 C9_1 H9B_1 111.0 . . ?
H9A_1 C9_1 H9B_1 109.0 . . ?
C9_1 C10_1 C11_1 117.4(2) . . ?
C9_1 C10_1 C6_1 106.7(2) . . ?
C11_1 C10_1 C6_1 102.8(2) . . ?
C9_1 C10_1 H10_1 109.9 . . ?
C11_1 C10_1 H10_1 109.9 . . ?
C6_1 C10_1 H10_1 109.9 . . ?
O1_1 C11_1 C13_1 108.7(2) . . ?
O1_1 C11_1 C10_1 105.4(2) . . ?
C13_1 C11_1 C10_1 113.9(2) . . ?
O1_1 C11_1 H11_1 109.6 . . ?
C13_1 C11_1 H11_1 109.6 . . ?
C10_1 C11_1 H11_1 109.6 . . ?
N2_1 C12_1 C1_1 177.3(3) . . ?
N3_1 C13_1 C11_1 179.3(3) . . ?
C11_2 O1_2 N1_2 99.16(18) . . ?
C2_2 N1_2 O1_2 107.90(19) . . ?
C2_2 N1_2 C6_2 115.5(2) . . ?
O1_2 N1_2 C6_2 101.75(18) . . ?
C12_2 C1_2 C2_2 111.1(2) . . ?
C12_2 C1_2 H1A_2 109.4 . . ?
C2_2 C1_2 H1A_2 109.4 . . ?
C12_2 C1_2 H1B_2 109.4 . . ?
C2_2 C1_2 H1B_2 109.4 . . ?
H1A_2 C1_2 H1B_2 108.0 . . ?
N1_2 C2_2 C3_2 115.4(2) . . ?
N1_2 C2_2 C1_2 108.3(2) . . ?
C3_2 C2_2 C1_2 112.9(2) . . ?
N1_2 C2_2 H2_2 106.6 . . ?
C3_2 C2_2 H2_2 106.6 . . ?
C1_2 C2_2 H2_2 106.6 . . ?
C4_2 C3_2 C2_2 108.7(2) . . ?
C4_2 C3_2 H3A_2 110.0 . . ?
C2_2 C3_2 H3A_2 110.0 . . ?
C4_2 C3_2 H3B_2 110.0 . . ?
C2_2 C3_2 H3B_2 110.0 . . ?
H3A_2 C3_2 H3B_2 108.3 . . ?
C5_2 C4_2 C3_2 109.1(2) . . ?
C5_2 C4_2 H4A_2 109.9 . . ?
C3_2 C4_2 H4A_2 109.9 . . ?
C5_2 C4_2 H4B_2 109.9 . . ?
C3_2 C4_2 H4B_2 109.9 . . ?
H4A_2 C4_2 H4B_2 108.3 . . ?
C4_2 C5_2 C6_2 113.1(2) . . ?
C4_2 C5_2 H5A_2 109.0 . . ?
C6_2 C5_2 H5A_2 109.0 . . ?
C4_2 C5_2 H5B_2 109.0 . . ?
C6_2 C5_2 H5B_2 109.0 . . ?
H5A_2 C5_2 H5B_2 107.8 . . ?
N1_2 C6_2 C7_2 107.7(2) . . ?
N1_2 C6_2 C5_2 113.7(2) . . ?
C7_2 C6_2 C5_2 115.8(2) . . ?
N1_2 C6_2 C10_2 101.1(2) . . ?
C7_2 C6_2 C10_2 105.2(2) . . ?
C5_2 C6_2 C10_2 112.0(2) . . ?
C6_2 C7_2 C8_2 103.7(2) . . ?
C6_2 C7_2 H7A_2 111.0 . . ?
C8_2 C7_2 H7A_2 111.0 . . ?
C6_2 C7_2 H7B_2 111.0 . . ?
C8_2 C7_2 H7B_2 111.0 . . ?
H7A_2 C7_2 H7B_2 109.0 . . ?
C9_2 C8_2 C7_2 102.6(2) . . ?
C9_2 C8_2 H8A_2 111.3 . . ?
C7_2 C8_2 H8A_2 111.3 . . ?
C9_2 C8_2 H8B_2 111.3 . . ?
C7_2 C8_2 H8B_2 111.3 . . ?
H8A_2 C8_2 H8B_2 109.2 . . ?
C8_2 C9_2 C10_2 104.2(2) . . ?
C8_2 C9_2 H9A_2 110.9 . . ?
C10_2 C9_2 H9A_2 110.9 . . ?
C8_2 C9_2 H9B_2 110.9 . . ?
C10_2 C9_2 H9B_2 110.9 . . ?
H9A_2 C9_2 H9B_2 108.9 . . ?
C9_2 C10_2 C11_2 117.3(2) . . ?
C9_2 C10_2 C6_2 106.8(2) . . ?
C11_2 C10_2 C6_2 102.6(2) . . ?
C9_2 C10_2 H10_2 109.9 . . ?
C11_2 C10_2 H10_2 109.9 . . ?
C6_2 C10_2 H10_2 109.9 . . ?
O1_2 C11_2 C13_2 108.7(2) . . ?
O1_2 C11_2 C10_2 105.4(2) . . ?
C13_2 C11_2 C10_2 114.0(2) . . ?
O1_2 C11_2 H11_2 109.5 . . ?
C13_2 C11_2 H11_2 109.5 . . ?
C10_2 C11_2 H11_2 109.5 . . ?
N2_2 C12_2 C1_2 177.9(3) . . ?
N3_2 C13_2 C11_2 178.7(3) . . ?

loop_
_geom_bond_atom_site_label_1
_geom_bond_atom_site_label_2
_geom_bond_distance
_geom_bond_site_symmetry_2
_geom_bond_publ_flag
O1_1 C11_1 1.426(3) . ?
O1_1 N1_1 1.476(3) . ?
N1_1 C2_1 1.466(3) . ?
N1_1 C6_1 1.498(3) . ?
N2_1 C12_1 1.142(4) . ?
N3_1 C13_1 1.146(4) . ?
C1_1 C12_1 1.469(4) . ?
C1_1 C2_1 1.531(4) . ?
C1_1 H1A_1 0.9900 . ?
C1_1 H1B_1 0.9900 . ?
C2_1 C3_1 1.521(4) . ?
C2_1 H2_1 1.0000 . ?
C3_1 C4_1 1.531(4) . ?
C3_1 H3A_1 0.9900 . ?
C3_1 H3B_1 0.9900 . ?
C4_1 C5_1 1.520(4) . ?
C4_1 H4A_1 0.9900 . ?
C4_1 H4B_1 0.9900 . ?
C5_1 C6_1 1.533(4) . ?
C5_1 H5A_1 0.9900 . ?
C5_1 H5B_1 0.9900 . ?
C6_1 C7_1 1.529(4) . ?
C6_1 C10_1 1.553(4) . ?
C7_1 C8_1 1.528(4) . ?
C7_1 H7A_1 0.9900 . ?
C7_1 H7B_1 0.9900 . ?
C8_1 C9_1 1.533(4) . ?
C8_1 H8A_1 0.9900 . ?
C8_1 H8B_1 0.9900 . ?
C9_1 C10_1 1.532(4) . ?
C9_1 H9A_1 0.9900 . ?
C9_1 H9B_1 0.9900 . ?
C10_1 C11_1 1.548(4) . ?
C10_1 H10_1 1.0000 . ?
C11_1 C13_1 1.485(4) . ?
C11_1 H11_1 1.0000 . ?
O1_2 C11_2 1.427(3) . ?
O1_2 N1_2 1.475(3) . ?
N1_2 C2_2 1.461(3) . ?
N1_2 C6_2 1.487(3) . ?
N2_2 C12_2 1.151(4) . ?
N3_2 C13_2 1.144(3) . ?
C1_2 C12_2 1.464(4) . ?
C1_2 C2_2 1.536(4) . ?
C1_2 H1A_2 0.9900 . ?
C1_2 H1B_2 0.9900 . ?
C2_2 C3_2 1.527(4) . ?
C2_2 H2_2 1.0000 . ?
C3_2 C4_2 1.526(4) . ?
C3_2 H3A_2 0.9900 . ?
C3_2 H3B_2 0.9900 . ?
C4_2 C5_2 1.525(4) . ?
C4_2 H4A_2 0.9900 . ?
C4_2 H4B_2 0.9900 . ?
C5_2 C6_2 1.538(3) . ?
C5_2 H5A_2 0.9900 . ?
C5_2 H5B_2 0.9900 . ?
C6_2 C7_2 1.536(4) . ?
C6_2 C10_2 1.546(4) . ?
C7_2 C8_2 1.539(4) . ?
C7_2 H7A_2 0.9900 . ?
C7_2 H7B_2 0.9900 . ?
C8_2 C9_2 1.532(4) . ?
C8_2 H8A_2 0.9900 . ?
C8_2 H8B_2 0.9900 . ?
C9_2 C10_2 1.533(4) . ?
C9_2 H9A_2 0.9900 . ?
C9_2 H9B_2 0.9900 . ?
C10_2 C11_2 1.538(4) . ?
C10_2 H10_2 1.0000 . ?
C11_2 C13_2 1.489(4) . ?
C11_2 H11_2 1.0000 . ?

loop_
_geom_torsion_atom_site_label_1
_geom_torsion_atom_site_label_2
_geom_torsion_atom_site_label_3
_geom_torsion_atom_site_label_4
_geom_torsion
_geom_torsion_site_symmetry_1
_geom_torsion_site_symmetry_2
_geom_torsion_site_symmetry_3
_geom_torsion_site_symmetry_4
_geom_torsion_publ_flag
C11_1 O1_1 N1_1 C2_1 177.32(19) . . . . ?
C11_1 O1_1 N1_1 C6_1 55.3(2) . . . . ?
O1_1 N1_1 C2_1 C3_1 -67.0(3) . . . . ?
C6_1 N1_1 C2_1 C3_1 46.4(3) . . . . ?
O1_1 N1_1 C2_1 C1_1 60.8(2) . . . . ?
C6_1 N1_1 C2_1 C1_1 174.2(2) . . . . ?
C12_1 C1_1 C2_1 N1_1 165.2(2) . . . . ?
C12_1 C1_1 C2_1 C3_1 -66.1(3) . . . . ?
N1_1 C2_1 C3_1 C4_1 -55.5(3) . . . . ?
C1_1 C2_1 C3_1 C4_1 179.1(2) . . . . ?
C2_1 C3_1 C4_1 C5_1 59.5(3) . . . . ?
C3_1 C4_1 C5_1 C6_1 -56.9(3) . . . . ?
C2_1 N1_1 C6_1 C7_1 89.4(3) . . . . ?
O1_1 N1_1 C6_1 C7_1 -153.58(19) . . . . ?
C2_1 N1_1 C6_1 C5_1 -41.0(3) . . . . ?
O1_1 N1_1 C6_1 C5_1 76.0(2) . . . . ?
C2_1 N1_1 C6_1 C10_1 -160.9(2) . . . . ?
O1_1 N1_1 C6_1 C10_1 -43.9(2) . . . . ?
C4_1 C5_1 C6_1 N1_1 47.2(3) . . . . ?
C4_1 C5_1 C6_1 C7_1 -78.5(3) . . . . ?
C4_1 C5_1 C6_1 C10_1 160.3(2) . . . . ?
N1_1 C6_1 C7_1 C8_1 78.0(2) . . . . ?
C5_1 C6_1 C7_1 C8_1 -153.5(2) . . . . ?
C10_1 C6_1 C7_1 C8_1 -28.6(3) . . . . ?
C6_1 C7_1 C8_1 C9_1 42.0(3) . . . . ?
C7_1 C8_1 C9_1 C10_1 -38.8(3) . . . . ?
C8_1 C9_1 C10_1 C11_1 -93.4(3) . . . . ?
C8_1 C9_1 C10_1 C6_1 21.1(3) . . . . ?
N1_1 C6_1 C10_1 C9_1 -107.0(2) . . . . ?
C7_1 C6_1 C10_1 C9_1 4.6(3) . . . . ?
C5_1 C6_1 C10_1 C9_1 132.2(2) . . . . ?
N1_1 C6_1 C10_1 C11_1 17.0(2) . . . . ?
C7_1 C6_1 C10_1 C11_1 128.6(2) . . . . ?
C5_1 C6_1 C10_1 C11_1 -103.7(2) . . . . ?
N1_1 O1_1 C11_1 C13_1 79.3(2) . . . . ?
N1_1 O1_1 C11_1 C10_1 -43.2(2) . . . . ?
C9_1 C10_1 C11_1 O1_1 132.7(2) . . . . ?
C6_1 C10_1 C11_1 O1_1 16.1(3) . . . . ?
C9_1 C10_1 C11_1 C13_1 13.6(3) . . . . ?
C6_1 C10_1 C11_1 C13_1 -103.0(2) . . . . ?
C2_1 C1_1 C12_1 N2_1 3(7) . . . . ?
O1_1 C11_1 C13_1 N3_1 42(33) . . . . ?
C10_1 C11_1 C13_1 N3_1 159(100) . . . . ?
C11_2 O1_2 N1_2 C2_2 -177.33(19) . . . . ?
C11_2 O1_2 N1_2 C6_2 -55.4(2) . . . . ?
O1_2 N1_2 C2_2 C3_2 67.0(3) . . . . ?
C6_2 N1_2 C2_2 C3_2 -46.0(3) . . . . ?
O1_2 N1_2 C2_2 C1_2 -60.6(2) . . . . ?
C6_2 N1_2 C2_2 C1_2 -173.6(2) . . . . ?
C12_2 C1_2 C2_2 N1_2 -167.3(2) . . . . ?
C12_2 C1_2 C2_2 C3_2 63.7(3) . . . . ?
N1_2 C2_2 C3_2 C4_2 55.4(3) . . . . ?
C1_2 C2_2 C3_2 C4_2 -179.3(2) . . . . ?
C2_2 C3_2 C4_2 C5_2 -59.2(3) . . . . ?
C3_2 C4_2 C5_2 C6_2 56.3(3) . . . . ?
C2_2 N1_2 C6_2 C7_2 -89.7(2) . . . . ?
O1_2 N1_2 C6_2 C7_2 153.77(19) . . . . ?
C2_2 N1_2 C6_2 C5_2 40.0(3) . . . . ?
O1_2 N1_2 C6_2 C5_2 -76.5(2) . . . . ?
C2_2 N1_2 C6_2 C10_2 160.2(2) . . . . ?
O1_2 N1_2 C6_2 C10_2 43.7(2) . . . . ?
C4_2 C5_2 C6_2 N1_2 -46.0(3) . . . . ?
C4_2 C5_2 C6_2 C7_2 79.4(3) . . . . ?
C4_2 C5_2 C6_2 C10_2 -159.9(2) . . . . ?
N1_2 C6_2 C7_2 C8_2 -79.0(2) . . . . ?
C5_2 C6_2 C7_2 C8_2 152.5(2) . . . . ?
C10_2 C6_2 C7_2 C8_2 28.2(3) . . . . ?
C6_2 C7_2 C8_2 C9_2 -41.4(3) . . . . ?
C7_2 C8_2 C9_2 C10_2 38.4(3) . . . . ?
C8_2 C9_2 C10_2 C11_2 93.2(3) . . . . ?
C8_2 C9_2 C10_2 C6_2 -21.1(3) . . . . ?
N1_2 C6_2 C10_2 C9_2 107.5(2) . . . . ?
C7_2 C6_2 C10_2 C9_2 -4.5(3) . . . . ?
C5_2 C6_2 C10_2 C9_2 -131.1(2) . . . . ?
N1_2 C6_2 C10_2 C11_2 -16.4(2) . . . . ?
C7_2 C6_2 C10_2 C11_2 -128.4(2) . . . . ?
C5_2 C6_2 C10_2 C11_2 104.9(2) . . . . ?
N1_2 O1_2 C11_2 C13_2 -78.7(2) . . . . ?
N1_2 O1_2 C11_2 C10_2 43.8(2) . . . . ?
C9_2 C10_2 C11_2 O1_2 -133.7(2) . . . . ?
C6_2 C10_2 C11_2 O1_2 -17.0(2) . . . . ?
C9_2 C10_2 C11_2 C13_2 -14.5(3) . . . . ?
C6_2 C10_2 C11_2 C13_2 102.1(2) . . . . ?
C2_2 C1_2 C12_2 N2_2 -17(9) . . . . ?
O1_2 C11_2 C13_2 N3_2 -60(14) . . . . ?
C10_2 C11_2 C13_2 N3_2 -177(100) . . . . ?
